data_7716484
loop_
_publ_author_name
'Arnaut, Pierre'
'Bracho Pozsoni, Nestor'
'Nahra, Fady'
'Tzouras, Nikolaos V.'
'Nolan, Steven P.'

_publ_section_title
;
 Synthesis and reactivity of N-heterocyclic carbene (NHC)
 gold-fluoroalkoxide complexes.
;
_journal_issue 28
_journal_name_full 'Dalton transactions (Cambridge, England : 2003)'
_journal_page_first 11952
_journal_page_last 11958
_journal_paper_doi 10.1039/d4dt01402b
_journal_volume 53
_journal_year 2024
_chemical_formula_moiety 'C40 H41 Au F6 N2 O'
_chemical_formula_sum 'C40 H41 Au F6 N2 O'
_chemical_formula_weight 876.71
_space_group_crystal_system monoclinic
_space_group_IT_number 14
_space_group_name_Hall '-P 2ybc'
_space_group_name_H-M_alt 'P 1 21/c 1'
_atom_sites_solution_hydrogens geom
_atom_sites_solution_primary dual
_audit_creation_date 2023-10-02
_audit_creation_method
;
Olex2 1.5
(compiled 2023.08.24 svn.re1ec1418 for OlexSys, GUI svn.r6817)
;
_audit_update_record
;
2023-12-01 deposited with the CCDC.	2024-06-27 downloaded from the CCDC.
;
_cell_angle_alpha 90
_cell_angle_beta 93.739(2)
_cell_angle_gamma 90
_cell_formula_units_Z 4
_cell_length_a 11.3889(3)
_cell_length_b 14.3510(5)
_cell_length_c 23.1192(5)
_cell_measurement_reflns_used 16031
_cell_measurement_temperature 100.0(1)
_cell_measurement_theta_max 28.5650
_cell_measurement_theta_min 2.9380
_cell_volume 3770.61(18)
_computing_cell_refinement 'CrysAlisPro 1.171.41.112a (Rigaku OD, 2021)'
_computing_data_collection 'CrysAlisPro 1.171.41.112a (Rigaku OD, 2021)'
_computing_data_reduction 'CrysAlisPro 1.171.41.112a (Rigaku OD, 2021)'
_computing_molecular_graphics 'Olex2 1.5 (Dolomanov et al., 2009)'
_computing_publication_material 'Olex2 1.5 (Dolomanov et al., 2009)'
_computing_structure_refinement 'SHELXL 2018/3 (Sheldrick, 2015)'
_computing_structure_solution 'SHELXT 2018/2 (Sheldrick, 2018)'
_diffrn_ambient_temperature 100.0(1)
_diffrn_detector 'CCD plate'
_diffrn_detector_area_resol_mean 10.4839
_diffrn_detector_type Atlas
_diffrn_measured_fraction_theta_full 0.999
_diffrn_measured_fraction_theta_max 0.901
_diffrn_measurement_details
;
List of Runs (angles in degrees, time in seconds):

  # Type    Start    End  Width  t~exp~   \w     \q     \k     \f   Frames
#--------------------------------------------------------------------------
  1  \w    -42.00  43.00   1.00   17.50    --   10.01 -77.00 120.00   85
  2  \w     39.00  99.00   1.00   17.50    --   10.01 178.00-180.00   60
  3  \w    -18.00  83.00   1.00   17.50    --   10.01  57.00 -60.00  101
  4  \w    -42.00  21.00   1.00   17.50    --  -11.26 -77.00  30.00   63
  5  \w    -63.00 -26.00   1.00   17.50    --   10.01 -57.00 -30.00   37
  6  \w     37.00  97.00   1.00   17.50    --   10.01-178.00 -30.00   60
;
_diffrn_measurement_device 'four-circle diffractometer'
_diffrn_measurement_device_type 'SuperNova, Dual, Cu at home/near, Atlas'
_diffrn_measurement_method '\w scans'
_diffrn_orient_matrix_type 'CrysAlisPro convention (1999,Acta A55,543-557)'
_diffrn_orient_matrix_UB_11 -0.0036020000
_diffrn_orient_matrix_UB_12 0.0411527000
_diffrn_orient_matrix_UB_13 0.0167619000
_diffrn_orient_matrix_UB_21 -0.0231665000
_diffrn_orient_matrix_UB_22 -0.0262519000
_diffrn_orient_matrix_UB_23 0.0226629000
_diffrn_orient_matrix_UB_31 0.0578445000
_diffrn_orient_matrix_UB_32 -0.0077369000
_diffrn_orient_matrix_UB_33 0.0122774000
_diffrn_radiation_monochromator mirror
_diffrn_radiation_probe x-ray
_diffrn_radiation_type 'Mo K\a'
_diffrn_radiation_wavelength 0.71073
_diffrn_reflns_av_R_equivalents 0.0569
_diffrn_reflns_av_unetI/netI 0.0572
_diffrn_reflns_Laue_measured_fraction_full 0.999
_diffrn_reflns_Laue_measured_fraction_max 0.901
_diffrn_reflns_limit_h_max 15
_diffrn_reflns_limit_h_min -15
_diffrn_reflns_limit_k_max 19
_diffrn_reflns_limit_k_min -19
_diffrn_reflns_limit_l_max 31
_diffrn_reflns_limit_l_min -31
_diffrn_reflns_number 42903
_diffrn_reflns_point_group_measured_fraction_full 0.999
_diffrn_reflns_point_group_measured_fraction_max 0.901
_diffrn_reflns_theta_full 25.242
_diffrn_reflns_theta_max 29.646
_diffrn_reflns_theta_min 2.492
_diffrn_source 'micro-focus sealed X-ray tube'
_diffrn_source_type 'SuperNova (Mo) X-ray Source'
_exptl_absorpt_coefficient_mu 3.964
_exptl_absorpt_correction_T_max 1.00000
_exptl_absorpt_correction_T_min 0.76262
_exptl_absorpt_correction_type multi-scan
_exptl_absorpt_process_details
;
CrysAlisPro 1.171.41.112a (Rigaku Oxford Diffraction, 2021)
Empirical absorption correction using spherical harmonics,
implemented in SCALE3 ABSPACK scaling algorithm.
;
_exptl_crystal_colour 'clear yellow'
_exptl_crystal_colour_lustre clear
_exptl_crystal_colour_primary yellow
_exptl_crystal_density_diffrn 1.544
_exptl_crystal_description plate
_exptl_crystal_F_000 1744
_exptl_crystal_size_max 0.16
_exptl_crystal_size_mid 0.09
_exptl_crystal_size_min 0.03
_refine_diff_density_max 1.641
_refine_diff_density_min -1.520
_refine_diff_density_rms 0.127
_refine_ls_extinction_method none
_refine_ls_goodness_of_fit_ref 1.040
_refine_ls_hydrogen_treatment constr
_refine_ls_matrix_type full
_refine_ls_number_parameters 459
_refine_ls_number_reflns 9586
_refine_ls_number_restraints 0
_refine_ls_restrained_S_all 1.040
_refine_ls_R_factor_all 0.0616
_refine_ls_R_factor_gt 0.0373
_refine_ls_shift/su_max 0.000
_refine_ls_shift/su_mean 0.000
_refine_ls_structure_factor_coef Fsqd
_refine_ls_weighting_details 'w=1/[\s^2^(Fo^2^)+(0.0218P)^2^+2.7940P] where P=(Fo^2^+2Fc^2^)/3'
_refine_ls_weighting_scheme calc
_refine_ls_wR_factor_gt 0.0630
_refine_ls_wR_factor_ref 0.0717
_reflns_Friedel_coverage 0.000
_reflns_number_gt 7327
_reflns_number_total 9586
_reflns_threshold_expression 'I > 2\s(I)'
_cod_data_source_file d4dt01402b2.cif
_cod_data_source_block pa167
_cod_depositor_comments 'Adding full bibliography for 7716484.cif.'
_cod_database_code 7716484
_shelx_shelxl_version_number 2018/3
_chemical_oxdiff_formula C40H41Au1F6N2O1
_shelx_space_group_comment
;
The symmetry employed for this shelxl refinement is uniquely defined
by the following loop, which should always be used as a source of
symmetry information in preference to the above space-group names.
They are only intended as comments.
;
_shelx_estimated_absorpt_t_max 0.890
_shelx_estimated_absorpt_t_min 0.570
_olex2_refinement_description
;
1. Fixed Uiso
 At 1.2 times of:
  All C(H) groups
 At 1.5 times of:
  All C(H,H,H) groups
2.a Ternary CH refined with riding coordinates:
 C10(H10), C13(H13), C32(H32), C35(H35), C38(H38)
2.b Aromatic/amide H refined with riding coordinates:
 C6(H6), C7(H7), C8(H8), C17(H17), C18(H18), C19(H19), C21(H21), C22(H22),
 C23(H23), C28(H28), C29(H29), C30(H30)
2.c Idealised Me refined as rotating group:
 C11(H11A,H11B,H11C), C12(H12A,H12B,H12C), C14(H14A,H14B,H14C), C15(H15A,H15B,
 H15C), C33(H33A,H33B,H33C), C34(H34A,H34B,H34C), C36(H36A,H36B,H36C), C37(H37A,
 H37B,H37C)
;
_olex2_date_sample_data_collection 2023-09-29
_olex2_exptl_crystal_mounting_method 'Mounted on a LythoLoop'
_olex2_submission_special_instructions 'No special instructions were received'
_oxdiff_exptl_absorpt_empirical_details
;
Empirical correction (ABSPACK) includes:
- Absorption correction using spherical harmonics
- Frame scaling
;
_oxdiff_exptl_absorpt_empirical_full_max 1.338
_oxdiff_exptl_absorpt_empirical_full_min 0.791

loop_
_space_group_symop_operation_xyz
'x, y, z'
'-x, y+1/2, -z+1/2'
'-x, -y, -z'
'x, -y-1/2, z-1/2'

loop_
_atom_site_label
_atom_site_type_symbol
_atom_site_fract_x
_atom_site_fract_y
_atom_site_fract_z
_atom_site_U_iso_or_equiv
_atom_site_adp_type
_atom_site_occupancy
_atom_site_site_symmetry_order
_atom_site_calc_flag
_atom_site_refinement_flags_posn
_atom_site_refinement_flags_adp
_atom_site_refinement_flags_occupancy
_atom_site_disorder_assembly
_atom_site_disorder_group
Au1 Au 0.11238(2) 0.72432(2) 0.41175(2) 0.02409(5) Uani 1 1 d . . . . .
F1 F -0.0154(3) 0.5631(2) 0.28561(12) 0.0681(9) Uani 1 1 d . . . . .
F2 F -0.1932(3) 0.6066(2) 0.28976(12) 0.0713(9) Uani 1 1 d . . . . .
F3 F -0.0959(3) 0.64781(19) 0.21761(10) 0.0590(8) Uani 1 1 d . . . . .
F4 F -0.2302(2) 0.7963(2) 0.30292(11) 0.0674(9) Uani 1 1 d . . . . .
F5 F -0.1137(2) 0.83239(19) 0.23734(9) 0.0482(7) Uani 1 1 d . . . . .
F6 F -0.0771(3) 0.8786(2) 0.32467(12) 0.0789(10) Uani 1 1 d . . . . .
O1 O -0.0426(2) 0.7027(2) 0.36646(11) 0.0416(8) Uani 1 1 d . . . . .
N1 N 0.3016(2) 0.72535(19) 0.50849(11) 0.0180(6) Uani 1 1 d . . . . .
N2 N 0.3669(2) 0.76203(19) 0.42461(11) 0.0183(6) Uani 1 1 d . . . . .
C1 C 0.2674(3) 0.7398(2) 0.45136(15) 0.0213(8) Uani 1 1 d . . . . .
C2 C 0.4221(3) 0.7376(2) 0.51653(14) 0.0194(7) Uani 1 1 d . . . . .
C3 C 0.4629(3) 0.7614(2) 0.46462(14) 0.0201(7) Uani 1 1 d . . . . .
C4 C 0.2253(3) 0.6970(2) 0.55239(14) 0.0211(8) Uani 1 1 d . . . . .
C5 C 0.2026(3) 0.6019(3) 0.55781(15) 0.0263(8) Uani 1 1 d . . . . .
C6 C 0.1300(3) 0.5752(3) 0.60094(16) 0.0323(9) Uani 1 1 d . . . . .
H6 H 0.112590 0.511112 0.606039 0.039 Uiso 1 1 calc R U . . .
C7 C 0.0833(3) 0.6405(3) 0.63621(16) 0.0361(10) Uani 1 1 d . . . . .
H7 H 0.033308 0.621123 0.665265 0.043 Uiso 1 1 calc R U . . .
C8 C 0.1083(3) 0.7341(3) 0.62994(16) 0.0327(9) Uani 1 1 d . . . . .
H8 H 0.075772 0.777907 0.655232 0.039 Uiso 1 1 calc R U . . .
C9 C 0.1797(3) 0.7657(3) 0.58759(15) 0.0231(8) Uani 1 1 d . . . . .
C10 C 0.2555(4) 0.5302(3) 0.51875(17) 0.0356(10) Uani 1 1 d . . . . .
H10 H 0.302586 0.564767 0.490688 0.043 Uiso 1 1 calc R U . . .
C11 C 0.1602(4) 0.4758(3) 0.4835(2) 0.0545(13) Uani 1 1 d . . . . .
H11A H 0.114663 0.438748 0.509651 0.082 Uiso 1 1 calc R U . . .
H11B H 0.197077 0.434389 0.456236 0.082 Uiso 1 1 calc R U . . .
H11C H 0.107829 0.519556 0.461848 0.082 Uiso 1 1 calc R U . . .
C12 C 0.3399(4) 0.4658(3) 0.5537(2) 0.0534(13) Uani 1 1 d . . . . .
H12A H 0.400426 0.503127 0.575031 0.080 Uiso 1 1 calc R U . . .
H12B H 0.377361 0.423157 0.527398 0.080 Uiso 1 1 calc R U . . .
H12C H 0.296150 0.429767 0.581190 0.080 Uiso 1 1 calc R U . . .
C13 C 0.2066(3) 0.8687(3) 0.57969(16) 0.0277(8) Uani 1 1 d . . . . .
H13 H 0.273391 0.873049 0.553815 0.033 Uiso 1 1 calc R U . . .
C14 C 0.2444(5) 0.9176(3) 0.63584(19) 0.0530(13) Uani 1 1 d . . . . .
H14A H 0.181985 0.912261 0.662881 0.080 Uiso 1 1 calc R U . . .
H14B H 0.259340 0.983495 0.628078 0.080 Uiso 1 1 calc R U . . .
H14C H 0.316488 0.888562 0.652931 0.080 Uiso 1 1 calc R U . . .
C15 C 0.1022(4) 0.9188(3) 0.5495(2) 0.0524(13) Uani 1 1 d . . . . .
H15A H 0.080967 0.888494 0.512312 0.079 Uiso 1 1 calc R U . . .
H15B H 0.123068 0.983990 0.542808 0.079 Uiso 1 1 calc R U . . .
H15C H 0.035119 0.916272 0.573976 0.079 Uiso 1 1 calc R U . . .
C16 C 0.5186(3) 0.7302(2) 0.56075(14) 0.0185(7) Uani 1 1 d . . . . .
C17 C 0.5334(3) 0.7088(2) 0.61881(15) 0.0242(8) Uani 1 1 d . . . . .
H17 H 0.467947 0.693613 0.640491 0.029 Uiso 1 1 calc R U . . .
C18 C 0.6490(3) 0.7103(3) 0.64519(15) 0.0281(9) Uani 1 1 d . . . . .
H18 H 0.660052 0.696812 0.685410 0.034 Uiso 1 1 calc R U . . .
C19 C 0.7455(3) 0.7302(3) 0.61531(16) 0.0288(9) Uani 1 1 d . . . . .
H19 H 0.821549 0.728585 0.634749 0.035 Uiso 1 1 calc R U . . .
C20 C 0.7333(3) 0.7533(2) 0.55534(16) 0.0262(8) Uani 1 1 d . . . . .
C21 C 0.8233(3) 0.7750(3) 0.51809(17) 0.0285(8) Uani 1 1 d . . . . .
H21 H 0.903059 0.775331 0.532967 0.034 Uiso 1 1 calc R U . . .
C22 C 0.7966(3) 0.7957(3) 0.46061(17) 0.0306(9) Uani 1 1 d . . . . .
H22 H 0.858859 0.810415 0.436731 0.037 Uiso 1 1 calc R U . . .
C23 C 0.6793(3) 0.7958(2) 0.43577(16) 0.0251(8) Uani 1 1 d . . . . .
H23 H 0.662903 0.811000 0.396071 0.030 Uiso 1 1 calc R U . . .
C24 C 0.5907(3) 0.7737(2) 0.47025(15) 0.0208(7) Uani 1 1 d . . . . .
C25 C 0.6186(3) 0.7524(2) 0.53019(15) 0.0205(8) Uani 1 1 d . . . . .
C26 C 0.3640(3) 0.7924(2) 0.36494(14) 0.0215(8) Uani 1 1 d . . . . .
C27 C 0.3408(3) 0.8868(3) 0.35462(15) 0.0278(8) Uani 1 1 d . . . . .
C28 C 0.3296(4) 0.9153(3) 0.29704(16) 0.0340(9) Uani 1 1 d . . . . .
H28 H 0.314124 0.978903 0.288198 0.041 Uiso 1 1 calc R U . . .
C29 C 0.3405(4) 0.8529(3) 0.25284(17) 0.0394(10) Uani 1 1 d . . . . .
H29 H 0.330561 0.873456 0.213771 0.047 Uiso 1 1 calc R U . . .
C30 C 0.3657(4) 0.7609(3) 0.26443(16) 0.0374(10) Uani 1 1 d . . . . .
H30 H 0.374752 0.719057 0.233201 0.045 Uiso 1 1 calc R U . . .
C31 C 0.3782(3) 0.7277(3) 0.32142(16) 0.0288(8) Uani 1 1 d . . . . .
C32 C 0.3275(4) 0.9557(3) 0.40356(18) 0.0392(10) Uani 1 1 d . . . . .
H32 H 0.331453 0.919722 0.440664 0.047 Uiso 1 1 calc R U . . .
C33 C 0.4305(4) 1.0253(3) 0.4069(2) 0.0625(15) Uani 1 1 d . . . . .
H33A H 0.505163 0.991123 0.409772 0.094 Uiso 1 1 calc R U . . .
H33B H 0.425461 1.065127 0.441069 0.094 Uiso 1 1 calc R U . . .
H33C H 0.426607 1.064066 0.371890 0.094 Uiso 1 1 calc R U . . .
C34 C 0.2100(4) 1.0045(3) 0.3981(2) 0.0518(12) Uani 1 1 d . . . . .
H34A H 0.206182 1.044869 0.363852 0.078 Uiso 1 1 calc R U . . .
H34B H 0.200491 1.042358 0.432816 0.078 Uiso 1 1 calc R U . . .
H34C H 0.146864 0.958100 0.394201 0.078 Uiso 1 1 calc R U . . .
C35 C 0.4044(4) 0.6254(3) 0.33390(17) 0.0406(11) Uani 1 1 d . . . . .
H35 H 0.426668 0.619207 0.376290 0.049 Uiso 1 1 calc R U . . .
C36 C 0.2942(5) 0.5653(3) 0.3200(2) 0.0576(14) Uani 1 1 d . . . . .
H36A H 0.228922 0.589242 0.341274 0.086 Uiso 1 1 calc R U . . .
H36B H 0.310733 0.500688 0.331545 0.086 Uiso 1 1 calc R U . . .
H36C H 0.272724 0.567735 0.278263 0.086 Uiso 1 1 calc R U . . .
C37 C 0.5068(4) 0.5900(3) 0.3011(2) 0.0546(13) Uani 1 1 d . . . . .
H37A H 0.487154 0.595206 0.259321 0.082 Uiso 1 1 calc R U . . .
H37B H 0.522295 0.524653 0.311195 0.082 Uiso 1 1 calc R U . . .
H37C H 0.576997 0.627387 0.311624 0.082 Uiso 1 1 calc R U . . .
C38 C -0.0432(3) 0.7201(3) 0.30811(15) 0.0353(10) Uani 1 1 d . . . . .
H38 H 0.039596 0.731766 0.298004 0.042 Uiso 1 1 calc R U . . .
C39 C -0.0889(4) 0.6351(4) 0.27524(18) 0.0445(12) Uani 1 1 d . . . . .
C40 C -0.1155(4) 0.8067(4) 0.29320(18) 0.0474(12) Uani 1 1 d . . . . .

loop_
_atom_site_aniso_label
_atom_site_aniso_U_11
_atom_site_aniso_U_22
_atom_site_aniso_U_33
_atom_site_aniso_U_23
_atom_site_aniso_U_13
_atom_site_aniso_U_12
Au1 0.02235(8) 0.03450(9) 0.01501(7) -0.00131(6) -0.00199(5) 0.00314(7)
F1 0.086(2) 0.064(2) 0.0536(18) 0.0036(15) -0.0036(16) 0.0088(17)
F2 0.0560(18) 0.106(3) 0.0516(17) -0.0083(17) 0.0012(14) -0.0353(18)
F3 0.088(2) 0.0663(19) 0.0218(12) -0.0048(12) -0.0075(13) -0.0109(16)
F4 0.0434(16) 0.122(3) 0.0382(15) 0.0204(16) 0.0099(12) 0.0293(17)
F5 0.0516(15) 0.0665(18) 0.0263(12) 0.0064(12) 0.0000(11) -0.0044(13)
F6 0.109(3) 0.073(2) 0.0509(18) -0.0231(16) -0.0247(18) 0.0156(19)
O1 0.0250(14) 0.083(2) 0.0165(13) 0.0024(14) -0.0020(11) -0.0013(14)
N1 0.0221(15) 0.0180(14) 0.0137(13) 0.0009(12) -0.0009(11) 0.0016(12)
N2 0.0232(15) 0.0176(15) 0.0139(13) 0.0008(11) -0.0005(12) 0.0025(12)
C1 0.0281(19) 0.0167(17) 0.0186(17) -0.0011(14) -0.0013(15) 0.0031(15)
C2 0.0235(18) 0.0186(17) 0.0160(16) -0.0033(14) -0.0006(14) 0.0022(14)
C3 0.0261(18) 0.0184(18) 0.0154(16) -0.0009(14) -0.0011(14) 0.0013(14)
C4 0.0188(17) 0.029(2) 0.0150(16) 0.0029(14) -0.0038(14) 0.0005(15)
C5 0.031(2) 0.026(2) 0.0214(18) -0.0011(16) -0.0044(16) -0.0037(16)
C6 0.037(2) 0.031(2) 0.028(2) 0.0069(18) -0.0031(18) -0.0102(18)
C7 0.030(2) 0.055(3) 0.024(2) 0.0073(19) 0.0024(17) -0.012(2)
C8 0.028(2) 0.047(3) 0.0231(19) -0.0052(19) 0.0012(16) 0.0015(19)
C9 0.0208(18) 0.029(2) 0.0196(17) -0.0023(16) 0.0002(14) 0.0017(16)
C10 0.052(3) 0.021(2) 0.034(2) -0.0023(17) 0.000(2) -0.0012(18)
C11 0.077(4) 0.038(3) 0.048(3) -0.012(2) -0.009(3) -0.006(2)
C12 0.069(3) 0.034(3) 0.055(3) -0.004(2) -0.007(3) 0.014(2)
C13 0.030(2) 0.0241(19) 0.030(2) -0.0069(17) 0.0031(16) 0.0004(16)
C14 0.078(4) 0.036(3) 0.042(3) -0.008(2) -0.017(3) -0.006(2)
C15 0.055(3) 0.030(2) 0.068(3) 0.008(2) -0.021(3) -0.001(2)
C16 0.0231(18) 0.0143(16) 0.0178(16) -0.0033(14) -0.0007(14) 0.0000(14)
C17 0.0286(19) 0.024(2) 0.0198(17) 0.0013(15) 0.0002(15) -0.0011(15)
C18 0.034(2) 0.031(2) 0.0185(17) 0.0000(16) -0.0064(16) 0.0032(17)
C19 0.029(2) 0.030(2) 0.0262(19) -0.0057(17) -0.0088(16) 0.0039(17)
C20 0.028(2) 0.0232(19) 0.0273(19) -0.0061(15) -0.0027(16) 0.0018(15)
C21 0.0209(18) 0.030(2) 0.034(2) -0.0075(18) 0.0031(16) -0.0032(17)
C22 0.029(2) 0.030(2) 0.034(2) -0.0025(17) 0.0064(17) -0.0016(17)
C23 0.028(2) 0.0233(19) 0.0244(18) -0.0023(15) 0.0048(16) -0.0024(15)
C24 0.0260(18) 0.0150(16) 0.0212(17) -0.0032(15) 0.0005(14) 0.0022(15)
C25 0.0254(19) 0.0149(17) 0.0207(17) -0.0032(14) -0.0023(15) 0.0005(14)
C26 0.0254(19) 0.0247(19) 0.0142(16) 0.0044(14) 0.0002(14) 0.0031(15)
C27 0.034(2) 0.026(2) 0.0231(18) 0.0032(16) -0.0001(16) 0.0041(17)
C28 0.045(2) 0.028(2) 0.029(2) 0.0092(18) 0.0044(19) 0.0082(19)
C29 0.047(3) 0.050(3) 0.0207(19) 0.0108(19) 0.0023(18) 0.007(2)
C30 0.053(3) 0.042(3) 0.0169(18) -0.0028(18) 0.0043(18) 0.004(2)
C31 0.035(2) 0.029(2) 0.0215(18) 0.0012(17) -0.0005(16) 0.0045(18)
C32 0.065(3) 0.020(2) 0.033(2) 0.0013(18) 0.005(2) 0.008(2)
C33 0.067(4) 0.040(3) 0.079(4) -0.018(3) -0.004(3) 0.007(3)
C34 0.066(3) 0.036(3) 0.055(3) -0.007(2) 0.017(3) 0.010(2)
C35 0.067(3) 0.031(2) 0.024(2) -0.0063(18) 0.004(2) 0.013(2)
C36 0.085(4) 0.032(3) 0.059(3) 0.000(2) 0.024(3) 0.002(3)
C37 0.068(3) 0.051(3) 0.045(3) -0.009(2) 0.005(2) 0.025(3)
C38 0.0226(19) 0.065(3) 0.0173(18) 0.000(2) -0.0032(15) -0.001(2)
C39 0.041(3) 0.066(3) 0.026(2) 0.003(2) -0.002(2) -0.005(2)
C40 0.041(3) 0.078(4) 0.023(2) -0.006(2) -0.0016(19) 0.000(2)

loop_
_atom_type_symbol
_atom_type_description
_atom_type_scat_dispersion_real
_atom_type_scat_dispersion_imag
_atom_type_scat_source
C C 0.0033 0.0016 'International Tables Vol C Tables 4.2.6.8 and 6.1.1.4'
H H 0.0000 0.0000 'International Tables Vol C Tables 4.2.6.8 and 6.1.1.4'
N N 0.0061 0.0033 'International Tables Vol C Tables 4.2.6.8 and 6.1.1.4'
O O 0.0106 0.0060 'International Tables Vol C Tables 4.2.6.8 and 6.1.1.4'
F F 0.0171 0.0103 'International Tables Vol C Tables 4.2.6.8 and 6.1.1.4'
Au Au -2.0133 8.8022 'International Tables Vol C Tables 4.2.6.8 and 6.1.1.4'

loop_
_geom_angle_atom_site_label_1
_geom_angle_atom_site_label_2
_geom_angle_atom_site_label_3
_geom_angle
_geom_angle_site_symmetry_1
_geom_angle_site_symmetry_3
_geom_angle_publ_flag
C1 Au1 O1 175.89(13) . . ?
C38 O1 Au1 115.5(2) . . ?
C1 N1 C2 109.1(3) . . ?
C1 N1 C4 125.3(3) . . ?
C2 N1 C4 125.5(3) . . ?
C1 N2 C3 109.8(3) . . ?
C1 N2 C26 122.4(3) . . ?
C3 N2 C26 127.4(3) . . ?
N1 C1 Au1 129.0(3) . . ?
N2 C1 Au1 124.6(2) . . ?
N2 C1 N1 106.3(3) . . ?
N1 C2 C16 141.4(3) . . ?
C3 C2 N1 107.9(3) . . ?
C3 C2 C16 110.7(3) . . ?
N2 C3 C24 142.7(3) . . ?
C2 C3 N2 106.9(3) . . ?
C2 C3 C24 110.3(3) . . ?
C5 C4 N1 117.6(3) . . ?
C5 C4 C9 123.9(3) . . ?
C9 C4 N1 118.4(3) . . ?
C4 C5 C10 121.7(3) . . ?
C6 C5 C4 117.1(4) . . ?
C6 C5 C10 121.1(4) . . ?
C5 C6 H6 119.7 . . ?
C7 C6 C5 120.7(4) . . ?
C7 C6 H6 119.7 . . ?
C6 C7 H7 119.6 . . ?
C6 C7 C8 120.7(4) . . ?
C8 C7 H7 119.6 . . ?
C7 C8 H8 119.2 . . ?
C7 C8 C9 121.6(4) . . ?
C9 C8 H8 119.2 . . ?
C4 C9 C13 121.9(3) . . ?
C8 C9 C4 115.9(3) . . ?
C8 C9 C13 122.2(3) . . ?
C5 C10 H10 107.4 . . ?
C5 C10 C11 111.5(4) . . ?
C5 C10 C12 110.8(3) . . ?
C11 C10 H10 107.4 . . ?
C12 C10 H10 107.4 . . ?
C12 C10 C11 112.0(4) . . ?
C10 C11 H11A 109.5 . . ?
C10 C11 H11B 109.5 . . ?
C10 C11 H11C 109.5 . . ?
H11A C11 H11B 109.5 . . ?
H11A C11 H11C 109.5 . . ?
H11B C11 H11C 109.5 . . ?
C10 C12 H12A 109.5 . . ?
C10 C12 H12B 109.5 . . ?
C10 C12 H12C 109.5 . . ?
H12A C12 H12B 109.5 . . ?
H12A C12 H12C 109.5 . . ?
H12B C12 H12C 109.5 . . ?
C9 C13 H13 107.4 . . ?
C14 C13 C9 113.3(3) . . ?
C14 C13 H13 107.4 . . ?
C14 C13 C15 110.2(3) . . ?
C15 C13 C9 110.9(3) . . ?
C15 C13 H13 107.4 . . ?
C13 C14 H14A 109.5 . . ?
C13 C14 H14B 109.5 . . ?
C13 C14 H14C 109.5 . . ?
H14A C14 H14B 109.5 . . ?
H14A C14 H14C 109.5 . . ?
H14B C14 H14C 109.5 . . ?
C13 C15 H15A 109.5 . . ?
C13 C15 H15B 109.5 . . ?
C13 C15 H15C 109.5 . . ?
H15A C15 H15B 109.5 . . ?
H15A C15 H15C 109.5 . . ?
H15B C15 H15C 109.5 . . ?
C17 C16 C2 137.7(3) . . ?
C17 C16 C25 119.1(3) . . ?
C25 C16 C2 103.2(3) . . ?
C16 C17 H17 121.1 . . ?
C16 C17 C18 117.9(3) . . ?
C18 C17 H17 121.1 . . ?
C17 C18 H18 118.6 . . ?
C19 C18 C17 122.8(3) . . ?
C19 C18 H18 118.6 . . ?
C18 C19 H19 119.6 . . ?
C18 C19 C20 120.7(3) . . ?
C20 C19 H19 119.6 . . ?
C21 C20 C19 127.9(3) . . ?
C25 C20 C19 115.7(4) . . ?
C25 C20 C21 116.4(3) . . ?
C20 C21 H21 119.6 . . ?
C22 C21 C20 120.8(3) . . ?
C22 C21 H21 119.6 . . ?
C21 C22 H22 118.9 . . ?
C21 C22 C23 122.2(4) . . ?
C23 C22 H22 118.9 . . ?
C22 C23 H23 120.8 . . ?
C24 C23 C22 118.4(3) . . ?
C24 C23 H23 120.8 . . ?
C23 C24 C3 138.2(3) . . ?
C23 C24 C25 119.3(3) . . ?
C25 C24 C3 102.5(3) . . ?
C16 C25 C24 113.3(3) . . ?
C20 C25 C16 123.8(3) . . ?
C20 C25 C24 122.9(3) . . ?
C27 C26 N2 116.6(3) . . ?
C31 C26 N2 119.7(3) . . ?
C31 C26 C27 123.7(3) . . ?
C26 C27 C32 122.1(3) . . ?
C28 C27 C26 116.9(3) . . ?
C28 C27 C32 121.0(3) . . ?
C27 C28 H28 119.5 . . ?
C29 C28 C27 121.0(4) . . ?
C29 C28 H28 119.5 . . ?
C28 C29 H29 119.7 . . ?
C28 C29 C30 120.7(4) . . ?
C30 C29 H29 119.7 . . ?
C29 C30 H30 119.4 . . ?
C29 C30 C31 121.2(4) . . ?
C31 C30 H30 119.4 . . ?
C26 C31 C30 116.5(3) . . ?
C26 C31 C35 122.6(3) . . ?
C30 C31 C35 120.9(4) . . ?
C27 C32 H32 107.5 . . ?
C27 C32 C33 110.3(4) . . ?
C33 C32 H32 107.5 . . ?
C34 C32 C27 111.8(3) . . ?
C34 C32 H32 107.5 . . ?
C34 C32 C33 111.9(4) . . ?
C32 C33 H33A 109.5 . . ?
C32 C33 H33B 109.5 . . ?
C32 C33 H33C 109.5 . . ?
H33A C33 H33B 109.5 . . ?
H33A C33 H33C 109.5 . . ?
H33B C33 H33C 109.5 . . ?
C32 C34 H34A 109.5 . . ?
C32 C34 H34B 109.5 . . ?
C32 C34 H34C 109.5 . . ?
H34A C34 H34B 109.5 . . ?
H34A C34 H34C 109.5 . . ?
H34B C34 H34C 109.5 . . ?
C31 C35 H35 107.8 . . ?
C31 C35 C36 110.7(4) . . ?
C36 C35 H35 107.8 . . ?
C37 C35 C31 112.0(4) . . ?
C37 C35 H35 107.8 . . ?
C37 C35 C36 110.5(4) . . ?
C35 C36 H36A 109.5 . . ?
C35 C36 H36B 109.5 . . ?
C35 C36 H36C 109.5 . . ?
H36A C36 H36B 109.5 . . ?
H36A C36 H36C 109.5 . . ?
H36B C36 H36C 109.5 . . ?
C35 C37 H37A 109.5 . . ?
C35 C37 H37B 109.5 . . ?
C35 C37 H37C 109.5 . . ?
H37A C37 H37B 109.5 . . ?
H37A C37 H37C 109.5 . . ?
H37B C37 H37C 109.5 . . ?
O1 C38 H38 108.4 . . ?
O1 C38 C39 109.1(4) . . ?
O1 C38 C40 109.9(3) . . ?
C39 C38 H38 108.4 . . ?
C39 C38 C40 112.5(3) . . ?
C40 C38 H38 108.4 . . ?
F1 C39 C38 110.0(3) . . ?
F2 C39 F1 106.1(4) . . ?
F2 C39 F3 107.3(3) . . ?
F2 C39 C38 114.1(4) . . ?
F3 C39 F1 106.2(4) . . ?
F3 C39 C38 112.7(4) . . ?
F4 C40 C38 112.9(4) . . ?
F5 C40 F4 105.4(3) . . ?
F5 C40 C38 113.6(4) . . ?
F6 C40 F4 106.5(4) . . ?
F6 C40 F5 106.8(4) . . ?
F6 C40 C38 111.0(3) . . ?

loop_
_geom_bond_atom_site_label_1
_geom_bond_atom_site_label_2
_geom_bond_distance
_geom_bond_site_symmetry_2
_geom_bond_publ_flag
Au1 O1 2.017(2) . ?
Au1 C1 1.948(3) . ?
F1 C39 1.342(5) . ?
F2 C39 1.320(5) . ?
F3 C39 1.342(5) . ?
F4 C40 1.348(5) . ?
F5 C40 1.345(5) . ?
F6 C40 1.321(5) . ?
O1 C38 1.371(4) . ?
N1 C1 1.368(4) . ?
N1 C2 1.385(4) . ?
N1 C4 1.437(4) . ?
N2 C1 1.364(5) . ?
N2 C3 1.386(4) . ?
N2 C26 1.445(4) . ?
C2 C3 1.358(5) . ?
C2 C16 1.455(4) . ?
C3 C24 1.463(5) . ?
C4 C5 1.397(5) . ?
C4 C9 1.399(5) . ?
C5 C6 1.390(5) . ?
C5 C10 1.520(5) . ?
C6 H6 0.9500 . ?
C6 C7 1.372(6) . ?
C7 H7 0.9500 . ?
C7 C8 1.383(5) . ?
C8 H8 0.9500 . ?
C8 C9 1.389(5) . ?
C9 C13 1.523(5) . ?
C10 H10 1.0000 . ?
C10 C11 1.528(5) . ?
C10 C12 1.526(6) . ?
C11 H11A 0.9800 . ?
C11 H11B 0.9800 . ?
C11 H11C 0.9800 . ?
C12 H12A 0.9800 . ?
C12 H12B 0.9800 . ?
C12 H12C 0.9800 . ?
C13 H13 1.0000 . ?
C13 C14 1.513(5) . ?
C13 C15 1.520(5) . ?
C14 H14A 0.9800 . ?
C14 H14B 0.9800 . ?
C14 H14C 0.9800 . ?
C15 H15A 0.9800 . ?
C15 H15B 0.9800 . ?
C15 H15C 0.9800 . ?
C16 C17 1.377(5) . ?
C16 C25 1.415(5) . ?
C17 H17 0.9500 . ?
C17 C18 1.415(5) . ?
C18 H18 0.9500 . ?
C18 C19 1.365(5) . ?
C19 H19 0.9500 . ?
C19 C20 1.423(5) . ?
C20 C21 1.416(5) . ?
C20 C25 1.394(5) . ?
C21 H21 0.9500 . ?
C21 C22 1.376(5) . ?
C22 H22 0.9500 . ?
C22 C23 1.419(5) . ?
C23 H23 0.9500 . ?
C23 C24 1.364(5) . ?
C24 C25 1.434(5) . ?
C26 C27 1.398(5) . ?
C26 C31 1.386(5) . ?
C27 C28 1.390(5) . ?
C27 C32 1.518(5) . ?
C28 H28 0.9500 . ?
C28 C29 1.370(6) . ?
C29 H29 0.9500 . ?
C29 C30 1.373(6) . ?
C30 H30 0.9500 . ?
C30 C31 1.400(5) . ?
C31 C35 1.522(5) . ?
C32 H32 1.0000 . ?
C32 C33 1.539(6) . ?
C32 C34 1.509(6) . ?
C33 H33A 0.9800 . ?
C33 H33B 0.9800 . ?
C33 H33C 0.9800 . ?
C34 H34A 0.9800 . ?
C34 H34B 0.9800 . ?
C34 H34C 0.9800 . ?
C35 H35 1.0000 . ?
C35 C36 1.540(6) . ?
C35 C37 1.519(6) . ?
C36 H36A 0.9800 . ?
C36 H36B 0.9800 . ?
C36 H36C 0.9800 . ?
C37 H37A 0.9800 . ?
C37 H37B 0.9800 . ?
C37 H37C 0.9800 . ?
C38 H38 1.0000 . ?
C38 C39 1.512(6) . ?
C38 C40 1.517(6) . ?

loop_
_geom_torsion_atom_site_label_1
_geom_torsion_atom_site_label_2
_geom_torsion_atom_site_label_3
_geom_torsion_atom_site_label_4
_geom_torsion
_geom_torsion_site_symmetry_1
_geom_torsion_site_symmetry_2
_geom_torsion_site_symmetry_3
_geom_torsion_site_symmetry_4
_geom_torsion_publ_flag
Au1 O1 C38 C39 126.3(3) . . . . ?
Au1 O1 C38 C40 -110.0(3) . . . . ?
O1 C38 C39 F1 -63.9(5) . . . . ?
O1 C38 C39 F2 55.1(5) . . . . ?
O1 C38 C39 F3 177.9(3) . . . . ?
O1 C38 C40 F4 -64.4(4) . . . . ?
O1 C38 C40 F5 175.6(3) . . . . ?
O1 C38 C40 F6 55.1(5) . . . . ?
N1 C2 C3 N2 -1.0(4) . . . . ?
N1 C2 C3 C24 -179.0(3) . . . . ?
N1 C2 C16 C17 -2.5(8) . . . . ?
N1 C2 C16 C25 177.3(4) . . . . ?
N1 C4 C5 C6 179.1(3) . . . . ?
N1 C4 C5 C10 -0.3(5) . . . . ?
N1 C4 C9 C8 -178.9(3) . . . . ?
N1 C4 C9 C13 1.3(5) . . . . ?
N2 C3 C24 C23 2.7(8) . . . . ?
N2 C3 C24 C25 -175.6(4) . . . . ?
N2 C26 C27 C28 -175.6(3) . . . . ?
N2 C26 C27 C32 4.1(5) . . . . ?
N2 C26 C31 C30 175.4(3) . . . . ?
N2 C26 C31 C35 -3.7(6) . . . . ?
C1 N1 C2 C3 1.1(4) . . . . ?
C1 N1 C2 C16 -175.8(4) . . . . ?
C1 N1 C4 C5 83.9(4) . . . . ?
C1 N1 C4 C9 -97.0(4) . . . . ?
C1 N2 C3 C2 0.5(4) . . . . ?
C1 N2 C3 C24 177.5(4) . . . . ?
C1 N2 C26 C27 83.3(4) . . . . ?
C1 N2 C26 C31 -93.7(4) . . . . ?
C2 N1 C1 Au1 175.1(2) . . . . ?
C2 N1 C1 N2 -0.8(4) . . . . ?
C2 N1 C4 C5 -92.4(4) . . . . ?
C2 N1 C4 C9 86.7(4) . . . . ?
C2 C3 C24 C23 179.5(4) . . . . ?
C2 C3 C24 C25 1.3(4) . . . . ?
C2 C16 C17 C18 179.8(4) . . . . ?
C2 C16 C25 C20 -179.3(3) . . . . ?
C2 C16 C25 C24 0.5(4) . . . . ?
C3 N2 C1 Au1 -176.0(2) . . . . ?
C3 N2 C1 N1 0.2(4) . . . . ?
C3 N2 C26 C27 -88.5(4) . . . . ?
C3 N2 C26 C31 94.5(4) . . . . ?
C3 C2 C16 C17 -179.4(4) . . . . ?
C3 C2 C16 C25 0.4(4) . . . . ?
C3 C24 C25 C16 -1.1(4) . . . . ?
C3 C24 C25 C20 178.7(3) . . . . ?
C4 N1 C1 Au1 -1.7(5) . . . . ?
C4 N1 C1 N2 -177.6(3) . . . . ?
C4 N1 C2 C3 178.0(3) . . . . ?
C4 N1 C2 C16 1.1(6) . . . . ?
C4 C5 C6 C7 0.1(5) . . . . ?
C4 C5 C10 C11 -119.3(4) . . . . ?
C4 C5 C10 C12 115.2(4) . . . . ?
C4 C9 C13 C14 -131.9(4) . . . . ?
C4 C9 C13 C15 103.6(4) . . . . ?
C5 C4 C9 C8 0.2(5) . . . . ?
C5 C4 C9 C13 -179.6(3) . . . . ?
C5 C6 C7 C8 -0.6(6) . . . . ?
C6 C5 C10 C11 61.3(5) . . . . ?
C6 C5 C10 C12 -64.3(5) . . . . ?
C6 C7 C8 C9 0.8(6) . . . . ?
C7 C8 C9 C4 -0.6(5) . . . . ?
C7 C8 C9 C13 179.2(3) . . . . ?
C8 C9 C13 C14 48.3(5) . . . . ?
C8 C9 C13 C15 -76.2(5) . . . . ?
C9 C4 C5 C6 0.1(5) . . . . ?
C9 C4 C5 C10 -179.4(3) . . . . ?
C10 C5 C6 C7 179.6(3) . . . . ?
C16 C2 C3 N2 176.9(3) . . . . ?
C16 C2 C3 C24 -1.1(4) . . . . ?
C16 C17 C18 C19 -1.2(5) . . . . ?
C17 C16 C25 C20 0.6(5) . . . . ?
C17 C16 C25 C24 -179.7(3) . . . . ?
C17 C18 C19 C20 1.7(6) . . . . ?
C18 C19 C20 C21 -179.6(4) . . . . ?
C18 C19 C20 C25 -1.0(5) . . . . ?
C19 C20 C21 C22 179.8(4) . . . . ?
C19 C20 C25 C16 -0.1(5) . . . . ?
C19 C20 C25 C24 -179.8(3) . . . . ?
C20 C21 C22 C23 -0.4(6) . . . . ?
C21 C20 C25 C16 178.6(3) . . . . ?
C21 C20 C25 C24 -1.1(5) . . . . ?
C21 C22 C23 C24 -0.7(5) . . . . ?
C22 C23 C24 C3 -177.2(4) . . . . ?
C22 C23 C24 C25 0.9(5) . . . . ?
C23 C24 C25 C16 -179.7(3) . . . . ?
C23 C24 C25 C20 0.0(5) . . . . ?
C25 C16 C17 C18 0.1(5) . . . . ?
C25 C20 C21 C22 1.2(5) . . . . ?
C26 N2 C1 Au1 11.0(4) . . . . ?
C26 N2 C1 N1 -172.9(3) . . . . ?
C26 N2 C3 C2 173.1(3) . . . . ?
C26 N2 C3 C24 -9.9(7) . . . . ?
C26 C27 C28 C29 0.2(6) . . . . ?
C26 C27 C32 C33 112.3(4) . . . . ?
C26 C27 C32 C34 -122.6(4) . . . . ?
C26 C31 C35 C36 105.0(4) . . . . ?
C26 C31 C35 C37 -131.2(4) . . . . ?
C27 C26 C31 C30 -1.4(6) . . . . ?
C27 C26 C31 C35 179.5(4) . . . . ?
C27 C28 C29 C30 -1.6(7) . . . . ?
C28 C27 C32 C33 -68.1(5) . . . . ?
C28 C27 C32 C34 57.1(5) . . . . ?
C28 C29 C30 C31 1.5(7) . . . . ?
C29 C30 C31 C26 0.0(6) . . . . ?
C29 C30 C31 C35 179.1(4) . . . . ?
C30 C31 C35 C36 -74.1(5) . . . . ?
C30 C31 C35 C37 49.7(5) . . . . ?
C31 C26 C27 C28 1.3(6) . . . . ?
C31 C26 C27 C32 -179.1(4) . . . . ?
C32 C27 C28 C29 -179.4(4) . . . . ?
C39 C38 C40 F4 57.3(5) . . . . ?
C39 C38 C40 F5 -62.7(5) . . . . ?
C39 C38 C40 F6 176.9(4) . . . . ?
C40 C38 C39 F1 173.9(4) . . . . ?
C40 C38 C39 F2 -67.1(5) . . . . ?
C40 C38 C39 F3 55.7(5) . . . . ?
